data_2227314
loop_
_publ_author_name
'Hemamalini, Madhukar'
'Fun, Hoong-Kun'

_publ_section_title
;
 2-Amino-5-chloropyridinium 3-carboxy-4-hydroxybenzenesulfonate
;
_journal_coeditor_code CI5152
_journal_issue 9
_journal_name_full 'Acta Crystallographica Section E'
_journal_page_first o2323
_journal_page_last o2324
_journal_paper_doi 10.1107/S1600536810032290
_journal_volume 66
_journal_year 2010
_chemical_formula_iupac 'C5 H6 Cl N2 + , C7 H5 O6 S -'
_chemical_formula_moiety 'C5 H6 Cl N2 + , C7 H5 O6 S -'
_chemical_formula_sum 'C12 H11 Cl N2 O6 S'
_chemical_formula_weight 346.74
_chemical_name_systematic
;
2-Amino-5-chloropyridinium 3-carboxy-4-hydroxybenzenesulfonate
;
_space_group_IT_number 2
_symmetry_cell_setting triclinic
_symmetry_space_group_name_Hall '-P 1'
_symmetry_space_group_name_H-M 'P -1'
_atom_sites_solution_hydrogens geom
_atom_sites_solution_primary direct
_atom_sites_solution_secondary difmap
_audit_creation_method SHELXL97
_cell_angle_alpha 85.223(2)
_cell_angle_beta 83.327(2)
_cell_angle_gamma 85.842(2)
_cell_formula_units_Z 4
_cell_length_a 7.9455(3)
_cell_length_b 10.9173(5)
_cell_length_c 16.3535(7)
_cell_measurement_reflns_used 9907
_cell_measurement_temperature 296(2)
_cell_measurement_theta_max 29.94
_cell_measurement_theta_min 2.52
_cell_volume 1401.22(10)
_computing_cell_refinement 'SAINT (Bruker, 2009)'
_computing_data_collection 'APEX2 (Bruker, 2009)'
_computing_data_reduction 'SAINT (Bruker, 2009)'
_computing_molecular_graphics 'SHELXTL (Sheldrick, 2008)'
_computing_publication_material
;
SHELXTL (Sheldrick, 2008) and PLATON (Spek, 2009)
;
_computing_structure_refinement 'SHELXTL (Sheldrick, 2008)'
_computing_structure_solution 'SHELXTL (Sheldrick, 2008)'
_diffrn_ambient_temperature 296(2)
_diffrn_measured_fraction_theta_full 0.984
_diffrn_measured_fraction_theta_max 0.984
_diffrn_measurement_device_type 'Bruker SMART APEXII CCD area-detector'
_diffrn_measurement_method '\f and \w scans'
_diffrn_radiation_monochromator graphite
_diffrn_radiation_source 'fine-focus sealed tube'
_diffrn_radiation_type MoK\a
_diffrn_radiation_wavelength 0.71073
_diffrn_reflns_av_R_equivalents 0.0000
_diffrn_reflns_av_sigmaI/netI 0.0335
_diffrn_reflns_limit_h_max 11
_diffrn_reflns_limit_h_min -11
_diffrn_reflns_limit_k_max 15
_diffrn_reflns_limit_k_min -15
_diffrn_reflns_limit_l_max 22
_diffrn_reflns_limit_l_min 0
_diffrn_reflns_number 8143
_diffrn_reflns_theta_full 30.13
_diffrn_reflns_theta_max 30.13
_diffrn_reflns_theta_min 1.88
_diffrn_standards_number 0
_exptl_absorpt_coefficient_mu 0.454
_exptl_absorpt_correction_T_max 0.9351
_exptl_absorpt_correction_T_min 0.8040
_exptl_absorpt_correction_type multi-scan
_exptl_absorpt_process_details '(SADABS; Bruker, 2009)'
_exptl_crystal_colour yellow
_exptl_crystal_density_diffrn 1.644
_exptl_crystal_density_method 'not measured'
_exptl_crystal_description plate
_exptl_crystal_F_000 712
_exptl_crystal_size_max 0.50
_exptl_crystal_size_mid 0.36
_exptl_crystal_size_min 0.15
_refine_diff_density_max 0.543
_refine_diff_density_min -0.423
_refine_ls_extinction_method none
_refine_ls_goodness_of_fit_ref 1.042
_refine_ls_hydrogen_treatment mixed
_refine_ls_matrix_type full
_refine_ls_number_parameters 478
_refine_ls_number_reflns 8143
_refine_ls_number_restraints 6
_refine_ls_restrained_S_all 1.042
_refine_ls_R_factor_all 0.0707
_refine_ls_R_factor_gt 0.0505
_refine_ls_shift/su_max 0.001
_refine_ls_shift/su_mean 0.000
_refine_ls_structure_factor_coef Fsqd
_refine_ls_weighting_details 'calc w = 1/[\s^2^(Fo^2^)+(0.0866P)^2^+0.2919P] where P=(Fo^2^+2Fc^2^)/3'
_refine_ls_weighting_scheme calc
_refine_ls_wR_factor_gt 0.1424
_refine_ls_wR_factor_ref 0.1583
_reflns_number_gt 5951
_reflns_number_total 8143
_reflns_threshold_expression I>2\s(I)
_cod_data_source_file ci5152.cif
_cod_data_source_block I
_cod_database_code 2227314
_cod_database_fobs_code 2227314

loop_
_symmetry_equiv_pos_as_xyz
'x, y, z'
'-x, -y, -z'

loop_
_atom_site_type_symbol
_atom_site_label
_atom_site_fract_x
_atom_site_fract_y
_atom_site_fract_z
_atom_site_U_iso_or_equiv
_atom_site_adp_type
_atom_site_calc_flag
_atom_site_refinement_flags
_atom_site_occupancy
_atom_site_disorder_assembly
_atom_site_disorder_group
S S1A 0.35527(7) 0.80743(5) 0.00751(3) 0.04328(15) Uani d . 1 . .
O O1A 0.7640(2) 0.53220(16) 0.24854(11) 0.0476(4) Uani d . 1 A .
O O2A 0.5653(2) 0.63703(16) 0.36240(9) 0.0513(4) Uani d . 1 A .
O O3A 0.3497(2) 0.76513(15) 0.32837(10) 0.0455(4) Uani d . 1 A .
O O4A 0.460(2) 0.837(2) -0.0643(13) 0.072(5) Uani d PD 0.47(5) A 1
O O5A 0.233(3) 0.711(3) -0.0064(12) 0.086(4) Uani d PD 0.47(5) A 1
O O6A 0.266(3) 0.906(2) 0.0472(9) 0.075(4) Uani d PD 0.47(5) A 1
O O4X 0.465(2) 0.822(2) -0.0720(11) 0.061(3) Uani d PD 0.53(5) A 2
O O5X 0.2139(10) 0.7391(10) 0.0023(6) 0.045(2) Uani d PD 0.53(5) A 2
O O6X 0.304(2) 0.9285(11) 0.0377(11) 0.074(3) Uani d PD 0.53(5) A 2
C C1A 0.4393(2) 0.74515(17) 0.16239(11) 0.0312(4) Uani d . 1 . .
H H1AA 0.3498 0.8004 0.1792 0.037 Uiso calc R 1 A .
C C2A 0.4802(3) 0.72879(19) 0.07962(12) 0.0352(4) Uani d . 1 A .
C C3A 0.6153(3) 0.6469(2) 0.05434(14) 0.0496(6) Uani d . 1 . .
H H3AA 0.6427 0.6358 -0.0015 0.060 Uiso calc R 1 A .
C C4A 0.7087(3) 0.5821(2) 0.11146(14) 0.0506(6) Uani d . 1 A .
H H4AA 0.7989 0.5279 0.0940 0.061 Uiso calc R 1 . .
C C5A 0.6684(2) 0.59768(18) 0.19527(12) 0.0352(4) Uani d . 1 . .
C C6A 0.5314(2) 0.67910(16) 0.22106(11) 0.0291(4) Uani d . 1 A .
C C7A 0.4856(2) 0.69252(17) 0.30980(12) 0.0327(4) Uani d . 1 . .
Cl Cl1A 0.65336(10) 0.96478(9) 0.40572(4) 0.0741(2) Uani d . 1 . .
N N1A 0.6964(2) 0.97630(18) 0.16358(12) 0.0434(4) Uani d . 1 . .
N N2A 0.8778(3) 0.8864(2) 0.06209(13) 0.0584(6) Uani d . 1 . .
H H2AA 0.8203 0.9251 0.0255 0.070 Uiso calc R 1 . .
H H2AB 0.9646 0.8383 0.0472 0.070 Uiso calc R 1 . .
C C8A 0.8330(3) 0.9006(2) 0.14072(14) 0.0415(5) Uani d . 1 . .
C C9A 0.9200(3) 0.8392(2) 0.20505(16) 0.0469(5) Uani d . 1 . .
H H9AA 1.0138 0.7854 0.1922 0.056 Uiso calc R 1 . .
C C10A 0.8675(3) 0.8583(2) 0.28486(15) 0.0460(5) Uani d . 1 . .
H H10A 0.9259 0.8186 0.3266 0.055 Uiso calc R 1 . .
C C11A 0.7244(3) 0.9383(2) 0.30458(14) 0.0438(5) Uani d . 1 . .
C C12A 0.6419(3) 0.9960(2) 0.24326(15) 0.0448(5) Uani d . 1 . .
H H12A 0.5475 1.0494 0.2557 0.054 Uiso calc R 1 . .
S S1B 0.85425(6) 0.30940(5) 0.47122(3) 0.03661(13) Uani d . 1 . .
O O1B 1.2477(2) 0.02225(16) 0.21626(10) 0.0469(4) Uani d . 1 B .
O O2B 1.0653(2) 0.14325(18) 0.11015(10) 0.0600(5) Uani d . 1 B .
O O3B 0.8506(2) 0.27142(16) 0.15525(11) 0.0530(4) Uani d . 1 B .
O O4B 0.9689(18) 0.322(2) 0.5284(9) 0.078(5) Uani d PD 0.50(8) B 1
O O5B 0.7188(19) 0.226(2) 0.5092(10) 0.053(3) Uani d PD 0.50(8) B 1
O O6B 0.784(2) 0.4156(19) 0.4259(9) 0.061(3) Uani d PD 0.50(8) B 1
O O4Y 0.9709(15) 0.3365(13) 0.5308(7) 0.042(3) Uani d PD 0.50(8) B 2
O O5Y 0.7124(15) 0.2449(19) 0.5077(10) 0.041(2) Uani d PD 0.50(8) B 2
O O6Y 0.802(2) 0.4296(15) 0.4326(11) 0.059(3) Uani d PD 0.50(8) B 2
C C1B 0.9347(2) 0.24440(17) 0.31394(12) 0.0309(4) Uani d . 1 . .
H H1BA 0.8522 0.3052 0.3003 0.037 Uiso calc R 1 B .
C C2B 0.9681(2) 0.22231(17) 0.39468(11) 0.0310(4) Uani d . 1 B .
C C3B 1.0904(3) 0.13016(19) 0.41552(12) 0.0370(4) Uani d . 1 . .
H H3BA 1.1114 0.1140 0.4703 0.044 Uiso calc R 1 B .
C C4B 1.1802(3) 0.06305(19) 0.35518(13) 0.0390(4) Uani d . 1 B .
H H4BA 1.2607 0.0013 0.3695 0.047 Uiso calc R 1 . .
C C5B 1.1508(2) 0.08727(17) 0.27276(12) 0.0323(4) Uani d . 1 . .
C C6B 1.0231(2) 0.17659(16) 0.25225(11) 0.0292(4) Uani d . 1 B .
C C7B 0.9840(3) 0.19622(19) 0.16594(13) 0.0371(4) Uani d . 1 . .
Cl Cl1B 0.81241(10) 0.51032(8) 0.86096(4) 0.0679(2) Uani d . 1 . .
N N1B 0.7949(2) 0.52963(17) 0.62141(11) 0.0374(4) Uani d . 1 . .
N N2B 0.6228(3) 0.6290(2) 0.53013(13) 0.0544(5) Uani d . 1 . .
H H2BA 0.6839 0.5943 0.4905 0.065 Uiso calc R 1 . .
H H2BB 0.5371 0.6782 0.5199 0.065 Uiso calc R 1 . .
C C8B 0.6606(3) 0.60676(19) 0.60619(13) 0.0375(4) Uani d . 1 . .
C C9B 0.5673(3) 0.6602(2) 0.67497(15) 0.0450(5) Uani d . 1 . .
H H9BA 0.4743 0.7149 0.6671 0.054 Uiso calc R 1 . .
C C10B 0.6122(3) 0.6323(2) 0.75211(14) 0.0456(5) Uani d . 1 . .
H H10B 0.5497 0.6669 0.7971 0.055 Uiso calc R 1 . .
C C11B 0.7538(3) 0.5506(2) 0.76350(13) 0.0402(4) Uani d . 1 . .
C C12B 0.8428(3) 0.5010(2) 0.69775(14) 0.0397(4) Uani d . 1 . .
H H12B 0.9370 0.4471 0.7048 0.048 Uiso calc R 1 . .
H H2OA 0.328(4) 0.768(3) 0.379(2) 0.075(10) Uiso d . 1 . .
H H2OB 0.840(4) 0.279(3) 0.106(2) 0.062(9) Uiso d . 1 . .
H H1OB 1.210(4) 0.046(3) 0.172(2) 0.058(8) Uiso d . 1 . .
H H1OA 0.724(4) 0.545(3) 0.297(2) 0.069(9) Uiso d . 1 . .
H H1NB 0.855(3) 0.496(3) 0.5796(19) 0.055(8) Uiso d . 1 . .
H H1NA 0.644(4) 1.017(3) 0.126(2) 0.065(9) Uiso d . 1 . .

loop_
_atom_site_aniso_label
_atom_site_aniso_U_11
_atom_site_aniso_U_22
_atom_site_aniso_U_33
_atom_site_aniso_U_12
_atom_site_aniso_U_13
_atom_site_aniso_U_23
S1A 0.0503(3) 0.0502(3) 0.0293(3) 0.0092(2) -0.0148(2) 0.0015(2)
O1A 0.0462(9) 0.0562(10) 0.0372(8) 0.0221(7) -0.0100(7) 0.0004(7)
O2A 0.0643(10) 0.0587(10) 0.0276(7) 0.0213(8) -0.0099(7) 0.0010(7)
O3A 0.0515(9) 0.0503(9) 0.0298(7) 0.0173(7) 0.0029(6) -0.0019(6)
O4A 0.070(7) 0.085(6) 0.049(8) 0.030(5) 0.002(5) 0.027(5)
O5A 0.125(9) 0.081(8) 0.066(6) -0.031(6) -0.071(6) 0.024(5)
O6A 0.088(7) 0.093(9) 0.037(3) 0.063(6) -0.017(4) -0.007(5)
O4X 0.061(6) 0.093(7) 0.027(3) -0.001(5) -0.007(3) 0.011(4)
O5X 0.044(4) 0.055(3) 0.036(2) 0.002(2) -0.015(3) 0.002(2)
O6X 0.107(7) 0.039(3) 0.078(7) 0.019(4) -0.040(5) -0.007(3)
C1A 0.0317(9) 0.0326(9) 0.0295(9) 0.0047(7) -0.0072(7) -0.0037(7)
C2A 0.0392(10) 0.0390(10) 0.0280(9) 0.0057(8) -0.0099(7) -0.0036(7)
C3A 0.0586(14) 0.0608(14) 0.0274(10) 0.0219(11) -0.0074(9) -0.0101(9)
C4A 0.0527(13) 0.0596(14) 0.0357(11) 0.0279(11) -0.0050(9) -0.0090(10)
C5A 0.0363(9) 0.0375(10) 0.0311(9) 0.0089(8) -0.0075(7) -0.0023(8)
C6A 0.0302(8) 0.0300(9) 0.0270(8) 0.0029(7) -0.0046(6) -0.0032(7)
C7A 0.0385(9) 0.0305(9) 0.0282(9) 0.0017(7) -0.0036(7) -0.0010(7)
Cl1A 0.0750(5) 0.1075(6) 0.0413(3) 0.0024(4) -0.0094(3) -0.0165(4)
N1A 0.0434(10) 0.0474(10) 0.0375(9) 0.0002(8) -0.0086(8) 0.0109(8)
N2A 0.0645(13) 0.0678(14) 0.0390(11) 0.0034(11) 0.0013(9) 0.0032(10)
C8A 0.0443(11) 0.0414(11) 0.0380(11) -0.0072(9) -0.0035(9) 0.0042(9)
C9A 0.0401(11) 0.0455(12) 0.0539(13) 0.0031(9) -0.0080(10) 0.0021(10)
C10A 0.0472(12) 0.0487(12) 0.0435(12) -0.0025(10) -0.0173(9) 0.0056(10)
C11A 0.0428(11) 0.0520(13) 0.0375(11) -0.0071(10) -0.0071(9) -0.0022(9)
C12A 0.0405(11) 0.0436(12) 0.0485(12) 0.0016(9) -0.0036(9) 0.0007(10)
S1B 0.0375(3) 0.0410(3) 0.0302(2) 0.00613(19) 0.00170(18) -0.01102(19)
O1B 0.0503(9) 0.0549(10) 0.0337(8) 0.0255(7) -0.0069(7) -0.0143(7)
O2B 0.0735(12) 0.0750(12) 0.0305(8) 0.0284(10) -0.0126(8) -0.0174(8)
O3B 0.0641(11) 0.0569(10) 0.0401(9) 0.0240(8) -0.0265(8) -0.0124(8)
O4B 0.051(5) 0.115(10) 0.076(7) 0.002(5) -0.006(4) -0.067(7)
O5B 0.067(7) 0.052(5) 0.039(4) -0.015(4) 0.022(4) -0.018(3)
O6B 0.079(5) 0.057(6) 0.043(3) 0.041(5) -0.012(5) -0.014(3)
O4Y 0.044(4) 0.049(5) 0.035(4) 0.006(2) -0.009(3) -0.024(3)
O5Y 0.035(4) 0.053(5) 0.035(4) 0.004(3) -0.001(3) -0.007(3)
O6Y 0.078(5) 0.033(3) 0.058(6) 0.007(4) 0.028(5) -0.009(3)
C1B 0.0306(8) 0.0294(9) 0.0324(9) 0.0055(7) -0.0051(7) -0.0053(7)
C2B 0.0299(8) 0.0334(9) 0.0292(9) 0.0036(7) -0.0006(7) -0.0077(7)
C3B 0.0416(10) 0.0429(11) 0.0259(9) 0.0084(8) -0.0077(7) -0.0027(8)
C4B 0.0421(10) 0.0386(10) 0.0349(10) 0.0146(8) -0.0082(8) -0.0044(8)
C5B 0.0329(9) 0.0323(9) 0.0316(9) 0.0073(7) -0.0044(7) -0.0092(7)
C6B 0.0308(8) 0.0293(8) 0.0284(8) 0.0027(7) -0.0069(7) -0.0059(7)
C7B 0.0446(11) 0.0368(10) 0.0314(9) 0.0057(8) -0.0117(8) -0.0077(8)
Cl1B 0.0757(5) 0.0929(5) 0.0356(3) -0.0065(4) -0.0114(3) 0.0010(3)
N1B 0.0349(8) 0.0443(10) 0.0331(8) 0.0013(7) 0.0007(7) -0.0125(7)
N2B 0.0505(11) 0.0758(15) 0.0366(10) 0.0078(10) -0.0084(8) -0.0080(10)
C8B 0.0354(10) 0.0415(11) 0.0357(10) -0.0041(8) -0.0011(8) -0.0070(8)
C9B 0.0405(11) 0.0451(12) 0.0480(12) 0.0086(9) -0.0007(9) -0.0113(10)
C10B 0.0476(12) 0.0508(13) 0.0379(11) -0.0012(10) 0.0055(9) -0.0166(9)
C11B 0.0465(11) 0.0437(11) 0.0315(10) -0.0092(9) -0.0047(8) -0.0040(8)
C12B 0.0377(10) 0.0396(11) 0.0421(11) -0.0010(8) -0.0048(8) -0.0052(9)

loop_
_atom_type_symbol
_atom_type_description
_atom_type_scat_dispersion_real
_atom_type_scat_dispersion_imag
_atom_type_scat_source
C C 0.0033 0.0016 'International Tables Vol C Tables 4.2.6.8 and 6.1.1.4'
H H 0.0000 0.0000 'International Tables Vol C Tables 4.2.6.8 and 6.1.1.4'
N N 0.0061 0.0033 'International Tables Vol C Tables 4.2.6.8 and 6.1.1.4'
O O 0.0106 0.0060 'International Tables Vol C Tables 4.2.6.8 and 6.1.1.4'
S S 0.1246 0.1234 'International Tables Vol C Tables 4.2.6.8 and 6.1.1.4'
Cl Cl 0.1484 0.1585 'International Tables Vol C Tables 4.2.6.8 and 6.1.1.4'

loop_
_geom_angle_atom_site_label_1
_geom_angle_atom_site_label_2
_geom_angle_atom_site_label_3
_geom_angle_site_symmetry_1
_geom_angle_site_symmetry_3
_geom_angle
_geom_angle_publ_flag
O4A S1A O5X . . 118.5(11) ?
O4A S1A O6A . . 116.7(12) ?
O5X S1A O6A . . 96.8(11) ?
O4A S1A O6X . . 102.2(12) ?
O5X S1A O6X . . 111.5(7) ?
O5X S1A O4X . . 112.8(8) ?
O6A S1A O4X . . 123.8(12) ?
O6X S1A O4X . . 109.6(9) ?
O4A S1A O5A . . 111.0(11) ?
O6A S1A O5A . . 110.2(8) ?
O6X S1A O5A . . 124.9(10) ?
O4X S1A O5A . . 104.3(10) ?
O4A S1A C2A . . 108.6(9) ?
O5X S1A C2A . . 108.6(5) ?
O6A S1A C2A . . 106.6(6) ?
O6X S1A C2A . . 106.7(6) ?
O4X S1A C2A . . 107.3(8) ?
O5A S1A C2A . . 102.7(7) ?
C5A O1A H1OA . . 110(2) ?
C7A O3A H2OA . . 111(2) ?
C2A C1A C6A . . 120.28(17) ?
C2A C1A H1AA . . 119.9 ?
C6A C1A H1AA . . 119.9 ?
C1A C2A C3A . . 119.85(18) ?
C1A C2A S1A . . 119.28(15) ?
C3A C2A S1A . . 120.82(15) ?
C4A C3A C2A . . 120.5(2) ?
C4A C3A H3AA . . 119.7 ?
C2A C3A H3AA . . 119.7 ?
C3A C4A C5A . . 120.18(19) ?
C3A C4A H4AA . . 119.9 ?
C5A C4A H4AA . . 119.9 ?
O1A C5A C4A . . 117.78(18) ?
O1A C5A C6A . . 122.72(18) ?
C4A C5A C6A . . 119.49(18) ?
C1A C6A C5A . . 119.67(17) ?
C1A C6A C7A . . 120.87(16) ?
C5A C6A C7A . . 119.46(16) ?
O2A C7A O3A . . 122.55(18) ?
O2A C7A C6A . . 122.24(18) ?
O3A C7A C6A . . 115.18(17) ?
C8A N1A C12A . . 123.3(2) ?
C8A N1A H1NA . . 119(2) ?
C12A N1A H1NA . . 117(2) ?
C8A N2A H2AA . . 120.0 ?
C8A N2A H2AB . . 120.0 ?
H2AA N2A H2AB . . 120.0 ?
N2A C8A N1A . . 119.6(2) ?
N2A C8A C9A . . 123.5(2) ?
N1A C8A C9A . . 116.9(2) ?
C10A C9A C8A . . 120.5(2) ?
C10A C9A H9AA . . 119.8 ?
C8A C9A H9AA . . 119.8 ?
C9A C10A C11A . . 119.9(2) ?
C9A C10A H10A . . 120.1 ?
C11A C10A H10A . . 120.1 ?
C12A C11A C10A . . 119.4(2) ?
C12A C11A Cl1A . . 119.39(19) ?
C10A C11A Cl1A . . 121.21(18) ?
C11A C12A N1A . . 120.1(2) ?
C11A C12A H12A . . 120.0 ?
N1A C12A H12A . . 120.0 ?
O4B S1B O5Y . . 111.5(9) ?
O4B S1B O6B . . 120.8(18) ?
O5Y S1B O6B . . 105.3(9) ?
O4B S1B O6Y . . 110.8(18) ?
O5Y S1B O6Y . . 111.5(7) ?
O5Y S1B O4Y . . 113.8(7) ?
O6B S1B O4Y . . 115.0(14) ?
O6Y S1B O4Y . . 105.0(13) ?
O4B S1B O5B . . 109.7(10) ?
O6B S1B O5B . . 111.7(7) ?
O6Y S1B O5B . . 118.3(9) ?
O4Y S1B O5B . . 112.6(8) ?
O4B S1B C2B . . 105.3(8) ?
O5Y S1B C2B . . 109.0(8) ?
O6B S1B C2B . . 104.2(7) ?
O6Y S1B C2B . . 108.4(7) ?
O4Y S1B C2B . . 109.0(5) ?
O5B S1B C2B . . 103.3(9) ?
C5B O1B H1OB . . 104.2(19) ?
C7B O3B H2OB . . 108(2) ?
C2B C1B C6B . . 120.67(16) ?
C2B C1B H1BA . . 119.7 ?
C6B C1B H1BA . . 119.7 ?
C1B C2B C3B . . 119.86(17) ?
C1B C2B S1B . . 119.63(14) ?
C3B C2B S1B . . 120.51(15) ?
C4B C3B C2B . . 120.22(18) ?
C4B C3B H3BA . . 119.9 ?
C2B C3B H3BA . . 119.9 ?
C3B C4B C5B . . 120.35(17) ?
C3B C4B H4BA . . 119.8 ?
C5B C4B H4BA . . 119.8 ?
O1B C5B C4B . . 117.54(17) ?
O1B C5B C6B . . 123.07(17) ?
C4B C5B C6B . . 119.39(17) ?
C1B C6B C5B . . 119.41(17) ?
C1B C6B C7B . . 121.17(16) ?
C5B C6B C7B . . 119.41(17) ?
O2B C7B O3B . . 123.09(19) ?
O2B C7B C6B . . 122.51(18) ?
O3B C7B C6B . . 114.34(18) ?
C8B N1B C12B . . 123.56(19) ?
C8B N1B H1NB . . 118.3(19) ?
C12B N1B H1NB . . 118.1(19) ?
C8B N2B H2BA . . 120.0 ?
C8B N2B H2BB . . 120.0 ?
H2BA N2B H2BB . . 120.0 ?
N2B C8B N1B . . 119.5(2) ?
N2B C8B C9B . . 123.7(2) ?
N1B C8B C9B . . 116.86(19) ?
C10B C9B C8B . . 120.7(2) ?
C10B C9B H9BA . . 119.7 ?
C8B C9B H9BA . . 119.7 ?
C9B C10B C11B . . 119.4(2) ?
C9B C10B H10B . . 120.3 ?
C11B C10B H10B . . 120.3 ?
C12B C11B C10B . . 119.6(2) ?
C12B C11B Cl1B . . 119.53(18) ?
C10B C11B Cl1B . . 120.81(17) ?
C11B C12B N1B . . 119.9(2) ?
C11B C12B H12B . . 120.1 ?
N1B C12B H12B . . 120.1 ?

loop_
_geom_bond_atom_site_label_1
_geom_bond_atom_site_label_2
_geom_bond_site_symmetry_2
_geom_bond_distance
_geom_bond_publ_flag
S1A O4A . 1.386(18) ?
S1A O5X . 1.407(10) ?
S1A O6A . 1.411(13) ?
S1A O6X . 1.463(12) ?
S1A O4X . 1.481(16) ?
S1A O5A . 1.527(17) ?
S1A C2A . 1.7586(19) ?
O1A C5A . 1.348(2) ?
O1A H1OA . 0.84(3) ?
O2A C7A . 1.222(2) ?
O3A C7A . 1.314(2) ?
O3A H2OA . 0.83(4) ?
C1A C2A . 1.378(3) ?
C1A C6A . 1.396(2) ?
C1A H1AA . 0.93 ?
C2A C3A . 1.394(3) ?
C3A C4A . 1.378(3) ?
C3A H3AA . 0.93 ?
C4A C5A . 1.392(3) ?
C4A H4AA . 0.93 ?
C5A C6A . 1.403(2) ?
C6A C7A . 1.472(3) ?
Cl1A C11A . 1.725(2) ?
N1A C8A . 1.352(3) ?
N1A C12A . 1.354(3) ?
N1A H1NA . 0.85(3) ?
N2A C8A . 1.313(3) ?
N2A H2AA . 0.86 ?
N2A H2AB . 0.86 ?
C8A C9A . 1.421(3) ?
C9A C10A . 1.352(4) ?
C9A H9AA . 0.93 ?
C10A C11A . 1.406(3) ?
C10A H10A . 0.93 ?
C11A C12A . 1.350(3) ?
C12A H12A . 0.93 ?
S1B O4B . 1.400(15) ?
S1B O5Y . 1.418(14) ?
S1B O6B . 1.436(11) ?
S1B O6Y . 1.462(12) ?
S1B O4Y . 1.481(13) ?
S1B O5B . 1.502(17) ?
S1B C2B . 1.7605(18) ?
O1B C5B . 1.347(2) ?
O1B H1OB . 0.84(3) ?
O2B C7B . 1.217(3) ?
O3B C7B . 1.312(2) ?
O3B H2OB . 0.82(3) ?
C1B C2B . 1.375(3) ?
C1B C6B . 1.394(2) ?
C1B H1BA . 0.93 ?
C2B C3B . 1.397(3) ?
C3B C4B . 1.378(3) ?
C3B H3BA . 0.93 ?
C4B C5B . 1.395(3) ?
C4B H4BA . 0.93 ?
C5B C6B . 1.405(2) ?
C6B C7B . 1.475(3) ?
Cl1B C11B . 1.725(2) ?
N1B C8B . 1.344(3) ?
N1B C12B . 1.353(3) ?
N1B H1NB . 0.88(3) ?
N2B C8B . 1.312(3) ?
N2B H2BA . 0.86 ?
N2B H2BB . 0.86 ?
C8B C9B . 1.417(3) ?
C9B C10B . 1.355(3) ?
C9B H9BA . 0.93 ?
C10B C11B . 1.404(3) ?
C10B H10B . 0.93 ?
C11B C12B . 1.347(3) ?
C12B H12B . 0.93 ?

loop_
_geom_hbond_atom_site_label_D
_geom_hbond_atom_site_label_H
_geom_hbond_atom_site_label_A
_geom_hbond_site_symmetry_A
_geom_hbond_distance_DH
_geom_hbond_distance_HA
_geom_hbond_distance_DA
_geom_hbond_angle_DHA
_geom_hbond_publ_flag
N2A H2AA O6X 2_675 0.86 2.08 2.900(15) 159 yes
N2A H2AB O5X 1_655 0.86 2.26 3.115(9) 171 yes
N2B H2BA O6B . 0.86 2.34 3.114(19) 150 yes
N2B H2BA O6Y . 0.86 2.20 2.985(17) 152 yes
N2B H2BB O5B 2_666 0.86 2.30 3.146(17) 168 yes
N2B H2BB O5Y 2_666 0.86 2.18 3.013(15) 164 yes
O3A H2OA O5B 2_666 0.83(3) 1.83(4) 2.657(16) 180(5) yes
O3A H2OA O5Y 2_666 0.83(3) 1.84(4) 2.663(16) 173(3) yes
O3B H2OB O5X 2_665 0.82(3) 1.90(3) 2.698(10) 166(3) yes
O1B H1OB O2B . 0.83(3) 1.84(3) 2.604(2) 152(3) yes
O1A H1OA O2A . 0.84(3) 1.85(3) 2.584(2) 145(3) yes
O1A H1OA O6B . 0.84(3) 2.51(4) 3.086(16) 127(3) yes
O1A H1OA O6Y . 0.84(3) 2.58(4) 3.163(18) 128(3) yes
N1B H1NB O4B . 0.88(3) 2.23(4) 2.999(19) 146(3) yes
N1B H1NB O4Y . 0.88(3) 2.09(3) 2.865(13) 148(3) yes
N1A H1NA O4X 2_675 0.86(3) 2.08(4) 2.87(2) 153(3) yes
C1A H1AA O1B 1_465 0.93 2.60 3.422(3) 148 yes

loop_
_geom_torsion_atom_site_label_1
_geom_torsion_atom_site_label_2
_geom_torsion_atom_site_label_3
_geom_torsion_atom_site_label_4
_geom_torsion_site_symmetry_1
_geom_torsion_site_symmetry_2
_geom_torsion_site_symmetry_3
_geom_torsion_site_symmetry_4
_geom_torsion
_geom_torsion_publ_flag
C6A C1A C2A C3A . . . . -0.7(3) ?
C6A C1A C2A S1A . . . . 176.84(15) ?
O4A S1A C2A C1A . . . . 145.7(11) ?
O5X S1A C2A C1A . . . . -84.1(4) ?
O6A S1A C2A C1A . . . . 19.2(13) ?
O6X S1A C2A C1A . . . . 36.2(8) ?
O4X S1A C2A C1A . . . . 153.7(9) ?
O5A S1A C2A C1A . . . . -96.7(12) ?
O4A S1A C2A C3A . . . . -36.8(11) ?
O5X S1A C2A C3A . . . . 93.4(4) ?
O6A S1A C2A C3A . . . . -163.3(13) ?
O6X S1A C2A C3A . . . . -146.3(8) ?
O4X S1A C2A C3A . . . . -28.8(9) ?
O5A S1A C2A C3A . . . . 80.8(12) ?
C1A C2A C3A C4A . . . . -0.1(4) ?
S1A C2A C3A C4A . . . . -177.6(2) ?
C2A C3A C4A C5A . . . . 0.2(4) ?
C3A C4A C5A O1A . . . . -179.9(2) ?
C3A C4A C5A C6A . . . . 0.4(4) ?
C2A C1A C6A C5A . . . . 1.3(3) ?
C2A C1A C6A C7A . . . . -177.93(18) ?
O1A C5A C6A C1A . . . . 179.19(19) ?
C4A C5A C6A C1A . . . . -1.2(3) ?
O1A C5A C6A C7A . . . . -1.6(3) ?
C4A C5A C6A C7A . . . . 178.1(2) ?
C1A C6A C7A O2A . . . . -179.1(2) ?
C5A C6A C7A O2A . . . . 1.7(3) ?
C1A C6A C7A O3A . . . . 3.1(3) ?
C5A C6A C7A O3A . . . . -176.13(18) ?
C12A N1A C8A N2A . . . . -180.0(2) ?
C12A N1A C8A C9A . . . . 0.6(3) ?
N2A C8A C9A C10A . . . . 179.8(2) ?
N1A C8A C9A C10A . . . . -0.8(3) ?
C8A C9A C10A C11A . . . . 0.8(4) ?
C9A C10A C11A C12A . . . . -0.6(3) ?
C9A C10A C11A Cl1A . . . . 179.90(19) ?
C10A C11A C12A N1A . . . . 0.3(3) ?
Cl1A C11A C12A N1A . . . . 179.87(17) ?
C8A N1A C12A C11A . . . . -0.4(4) ?
C6B C1B C2B C3B . . . . -0.7(3) ?
C6B C1B C2B S1B . . . . -179.98(14) ?
O4B S1B C2B C1B . . . . -146.3(9) ?
O5Y S1B C2B C1B . . . . 93.8(6) ?
O6B S1B C2B C1B . . . . -18.2(11) ?
O6Y S1B C2B C1B . . . . -27.7(10) ?
O4Y S1B C2B C1B . . . . -141.4(5) ?
O5B S1B C2B C1B . . . . 98.6(7) ?
O4B S1B C2B C3B . . . . 34.4(9) ?
O5Y S1B C2B C3B . . . . -85.4(6) ?
O6B S1B C2B C3B . . . . 162.5(11) ?
O6Y S1B C2B C3B . . . . 153.1(10) ?
O4Y S1B C2B C3B . . . . 39.3(5) ?
O5B S1B C2B C3B . . . . -80.6(8) ?
C1B C2B C3B C4B . . . . 1.3(3) ?
S1B C2B C3B C4B . . . . -179.42(17) ?
C2B C3B C4B C5B . . . . 0.6(3) ?
C3B C4B C5B O1B . . . . 177.2(2) ?
C3B C4B C5B C6B . . . . -3.1(3) ?
C2B C1B C6B C5B . . . . -1.8(3) ?
C2B C1B C6B C7B . . . . 177.69(18) ?
O1B C5B C6B C1B . . . . -176.61(18) ?
C4B C5B C6B C1B . . . . 3.7(3) ?
O1B C5B C6B C7B . . . . 3.9(3) ?
C4B C5B C6B C7B . . . . -175.82(19) ?
C1B C6B C7B O2B . . . . 175.9(2) ?
C5B C6B C7B O2B . . . . -4.7(3) ?
C1B C6B C7B O3B . . . . -6.8(3) ?
C5B C6B C7B O3B . . . . 172.69(18) ?
C12B N1B C8B N2B . . . . -179.7(2) ?
C12B N1B C8B C9B . . . . 0.5(3) ?
N2B C8B C9B C10B . . . . 179.4(2) ?
N1B C8B C9B C10B . . . . -0.8(3) ?
C8B C9B C10B C11B . . . . 0.7(4) ?
C9B C10B C11B C12B . . . . -0.1(3) ?
C9B C10B C11B Cl1B . . . . -178.64(18) ?
C10B C11B C12B N1B . . . . -0.3(3) ?
Cl1B C11B C12B N1B . . . . 178.26(16) ?
C8B N1B C12B C11B . . . . 0.1(3) ?
